data_1527206
loop_
_publ_author_name
'Bystroem, A.'
'Mason, B.'

_publ_section_title
;
 The crystal structure of Braunite, (Mn2 O3)3 Mn Si O3
;
_journal_name_full 'Arkiv foer Kemi, Mineralogi och Geologi, B'
_journal_page_first 1
_journal_page_last 8
_journal_volume 16
_journal_year 1943
_chemical_formula_sum 'Mn7 O12 Si'
_chemical_name_systematic '(Mn2 O3)3 Mn Si O3'
_space_group_IT_number 120
_symmetry_space_group_name_Hall 'I -4 -2c'
_symmetry_space_group_name_H-M 'I -4 c 2'
_cell_angle_alpha 90
_cell_angle_beta 90
_cell_angle_gamma 90
_cell_formula_units_Z 8
_cell_length_a 9.41
_cell_length_b 9.41
_cell_length_c 18.64
_cell_volume 1650.537
_citation_journal_id_ASTM ARKGBK
_cod_data_source_file Bystroem_ARKGBK_1943_1644.cif
_cod_data_source_block Mn7O12Si1
_cod_original_cell_volume 1650.536
_cod_original_formula_sum 'Mn7 O12 Si1'
_cod_database_code 1527206

loop_
_symmetry_equiv_pos_as_xyz
x,y,z
y,-x,-z
-x,-y,z
-y,x,-z
-x,y,z+1/2
y,x,-z+1/2
x,-y,z+1/2
-y,-x,-z+1/2
x+1/2,y+1/2,z+1/2
y+1/2,-x+1/2,-z+1/2
-x+1/2,-y+1/2,z+1/2
-y+1/2,x+1/2,-z+1/2
-x+1/2,y+1/2,z+1
y+1/2,x+1/2,-z+1
x+1/2,-y+1/2,z+1
-y+1/2,-x+1/2,-z+1

loop_
_atom_site_label
_atom_site_type_symbol
_atom_site_fract_x
_atom_site_fract_y
_atom_site_fract_z
_atom_site_occupancy
_atom_site_U_iso_or_equiv
Mn2 Mn+2 0 0.5 0 1 0.0
Mn1 Mn+2 0 0 0.25 1 0.0
Mn5 Mn+2 0.2639 -0.0139 0.125 1 0.0
O2 O-2 0.1294 0.3686 0.0669 1 0.0
O5 O-2 0.1347 0.6336 0.0669 1 0.0
O4 O-2 0.1042 0.4086 0.1978 1 0.0
Mn3 Mn+2 0.2361 0.7361 0 1 0.0
Mn6 Mn+2 0.2639 -0.0139 -0.125 1 0.0
Si2 Si+4 0 0.5 0.25 1 0.0
O3 O-2 0.1325 0.1361 0.1833 1 0.0
Si1 Si+4 0 0 0 1 0.0
O1 O-2 0.1042 0.0903 0.0519 1 0.0
Mn4 Mn+2 0.2361 0.2361 0.25 1 0.0
O6 O-2 0.1325 0.8617 0.1833 1 0.0
